data_2232828
loop_
_publ_author_name
'Zhang, Shaoliang'
'Zhang, Junhong'
'Zhang, Rufen'

_publ_section_title
;
 <i>catena</i>-Poly[[chloridodimethyltin(IV)]-\m-chloroacetato-\k^2^<i>O</i>:<i>O</i>']
;
_journal_coeditor_code KP2369
_journal_issue 12
_journal_name_full 'Acta Crystallographica Section E'
_journal_page_first m1805
_journal_paper_doi 10.1107/S160053681104918X
_journal_volume 67
_journal_year 2011
_chemical_formula_iupac '[Sn (C H3)2 (C2 H2 Cl O2) Cl]'
_chemical_formula_sum 'C4 H8 Cl2 O2 Sn'
_chemical_formula_weight 277.69
_chemical_name_systematic
;
<i>catena</i>-Poly[[chloridodimethyltin(IV)]-\m-chloroacetato-
\k^2^<i>O</i>:<i>O</i>']
;
_space_group_IT_number 14
_symmetry_cell_setting monoclinic
_symmetry_space_group_name_Hall '-P 2ybc'
_symmetry_space_group_name_H-M 'P 1 21/c 1'
_atom_sites_solution_hydrogens geom
_atom_sites_solution_primary direct
_atom_sites_solution_secondary difmap
_audit_creation_method SHELXL-97
_cell_angle_alpha 90.00
_cell_angle_beta 98.891(5)
_cell_angle_gamma 90.00
_cell_formula_units_Z 4
_cell_length_a 6.988(3)
_cell_length_b 9.948(4)
_cell_length_c 12.686(6)
_cell_measurement_reflns_used 1496
_cell_measurement_temperature 298(2)
_cell_measurement_theta_max 25.428
_cell_measurement_theta_min 2.949
_cell_volume 871.3(7)
_computing_cell_refinement 'SAINT (Siemens, 1996)'
_computing_data_collection 'SMART (Siemens, 1996)'
_computing_data_reduction 'SAINT (Siemens, 1996)'
_computing_molecular_graphics 'SHELXTL (Sheldrick, 2008)'
_computing_publication_material 'SHELXTL (Sheldrick, 2008)'
_computing_structure_refinement 'SHELXL97 (Sheldrick, 2008)'
_computing_structure_solution 'SHELXS97 (Sheldrick, 2008)'
_diffrn_ambient_temperature 298(2)
_diffrn_measured_fraction_theta_full 0.993
_diffrn_measured_fraction_theta_max 0.993
_diffrn_measurement_device_type 'Siemens SMART CCD area-detector'
_diffrn_measurement_method 'phi and omega scans'
_diffrn_radiation_monochromator graphite
_diffrn_radiation_source 'fine-focus sealed tube'
_diffrn_radiation_type MoK\a
_diffrn_radiation_wavelength 0.71073
_diffrn_reflns_av_R_equivalents 0.0571
_diffrn_reflns_av_sigmaI/netI 0.0648
_diffrn_reflns_limit_h_max 8
_diffrn_reflns_limit_h_min -8
_diffrn_reflns_limit_k_max 11
_diffrn_reflns_limit_k_min -10
_diffrn_reflns_limit_l_max 15
_diffrn_reflns_limit_l_min -13
_diffrn_reflns_number 4254
_diffrn_reflns_theta_full 25.01
_diffrn_reflns_theta_max 25.01
_diffrn_reflns_theta_min 2.61
_exptl_absorpt_coefficient_mu 3.481
_exptl_absorpt_correction_T_max 0.6233
_exptl_absorpt_correction_T_min 0.3438
_exptl_absorpt_correction_type multi-scan
_exptl_absorpt_process_details '(SADABS; Sheldrick, 1996)'
_exptl_crystal_colour colourless
_exptl_crystal_density_diffrn 2.117
_exptl_crystal_density_method 'not measured'
_exptl_crystal_description block
_exptl_crystal_F_000 528
_exptl_crystal_size_max 0.39
_exptl_crystal_size_mid 0.38
_exptl_crystal_size_min 0.15
_refine_diff_density_max 0.763
_refine_diff_density_min -0.848
_refine_ls_extinction_method none
_refine_ls_goodness_of_fit_ref 1.083
_refine_ls_hydrogen_treatment constr
_refine_ls_matrix_type full
_refine_ls_number_parameters 84
_refine_ls_number_reflns 1527
_refine_ls_number_restraints 0
_refine_ls_restrained_S_all 1.083
_refine_ls_R_factor_all 0.0579
_refine_ls_R_factor_gt 0.0395
_refine_ls_shift/su_max 0.006
_refine_ls_shift/su_mean 0.000
_refine_ls_structure_factor_coef Fsqd
_refine_ls_weighting_details 'calc w=1/[\s^2^(Fo^2^)+(0.0422P)^2^+0.0000P] where P=(Fo^2^+2Fc^2^)/3'
_refine_ls_weighting_scheme calc
_refine_ls_wR_factor_gt 0.0891
_refine_ls_wR_factor_ref 0.0998
_reflns_number_gt 1145
_reflns_number_total 1527
_reflns_threshold_expression I>2sigma(I)
_cod_data_source_file kp2369.cif
_cod_data_source_block I
_cod_original_sg_symbol_H-M 'P 21/c'
_cod_database_code 2232828
_cod_database_fobs_code 2232828

loop_
_symmetry_equiv_pos_as_xyz
'x, y, z'
'-x, y+1/2, -z+1/2'
'-x, -y, -z'
'x, -y-1/2, z-1/2'

loop_
_atom_site_type_symbol
_atom_site_label
_atom_site_fract_x
_atom_site_fract_y
_atom_site_fract_z
_atom_site_U_iso_or_equiv
_atom_site_adp_type
_atom_site_calc_flag
_atom_site_refinement_flags
_atom_site_occupancy
_atom_site_symmetry_multiplicity
Sn Sn1 0.57933(7) 0.15030(4) 0.27295(3) 0.0368(2) Uani d . 1 1
Cl Cl1 0.8748(3) -0.36021(16) 0.41225(19) 0.0634(6) Uani d . 1 1
Cl Cl2 0.8014(3) 0.32389(17) 0.32699(17) 0.0570(5) Uani d . 1 1
O O1 0.7885(7) 0.0210(4) 0.3651(4) 0.0494(13) Uani d . 1 1
O O2 0.6022(7) -0.1521(4) 0.3121(4) 0.0491(13) Uani d . 1 1
C C1 0.7549(11) -0.1063(6) 0.3580(5) 0.0376(16) Uani d . 1 1
C C2 0.9233(11) -0.1869(6) 0.4116(6) 0.0480(19) Uani d . 1 1
H H2A 0.9576 -0.1560 0.4846 0.058 Uiso calc R 1 1
H H2B 1.0337 -0.1714 0.3753 0.058 Uiso calc R 1 1
C C3 0.6184(11) 0.0809(7) 0.1223(5) 0.052(2) Uani d . 1 1
H H3A 0.5372 0.0040 0.1036 0.078 Uiso calc R 1 1
H H3B 0.7515 0.0561 0.1235 0.078 Uiso calc R 1 1
H H3C 0.5844 0.1507 0.0705 0.078 Uiso calc R 1 1
C C4 0.3673(12) 0.1411(7) 0.3734(6) 0.058(2) Uani d . 1 1
H H4A 0.3176 0.2296 0.3823 0.087 Uiso calc R 1 1
H H4B 0.4237 0.1059 0.4416 0.087 Uiso calc R 1 1
H H4C 0.2637 0.0834 0.3421 0.087 Uiso calc R 1 1

loop_
_atom_site_aniso_label
_atom_site_aniso_U_11
_atom_site_aniso_U_22
_atom_site_aniso_U_33
_atom_site_aniso_U_12
_atom_site_aniso_U_13
_atom_site_aniso_U_23
Sn1 0.0406(4) 0.0330(3) 0.0351(3) -0.0031(2) 0.0000(2) -0.0039(2)
Cl1 0.0525(14) 0.0306(10) 0.0986(17) 0.0054(8) -0.0153(11) 0.0021(9)
Cl2 0.0574(14) 0.0351(9) 0.0700(13) -0.0061(8) -0.0164(10) -0.0051(9)
O1 0.056(3) 0.028(2) 0.056(3) 0.007(2) -0.016(2) 0.007(2)
O2 0.041(3) 0.039(3) 0.060(3) -0.002(2) -0.018(2) -0.002(2)
C1 0.044(5) 0.031(4) 0.038(4) -0.002(3) 0.008(3) -0.004(3)
C2 0.049(5) 0.029(4) 0.061(5) -0.004(3) -0.006(4) -0.002(3)
C3 0.053(5) 0.065(5) 0.039(4) -0.007(4) 0.011(3) -0.016(4)
C4 0.059(6) 0.066(5) 0.052(5) 0.009(4) 0.017(4) 0.005(4)

loop_
_atom_type_symbol
_atom_type_description
_atom_type_scat_dispersion_real
_atom_type_scat_dispersion_imag
_atom_type_scat_source
C C 0.0033 0.0016 'International Tables Vol C Tables 4.2.6.8 and 6.1.1.4'
H H 0.0000 0.0000 'International Tables Vol C Tables 4.2.6.8 and 6.1.1.4'
O O 0.0106 0.0060 'International Tables Vol C Tables 4.2.6.8 and 6.1.1.4'
Cl Cl 0.1484 0.1585 'International Tables Vol C Tables 4.2.6.8 and 6.1.1.4'
Sn Sn -0.6537 1.4246 'International Tables Vol C Tables 4.2.6.8 and 6.1.1.4'

loop_
_geom_angle_atom_site_label_1
_geom_angle_atom_site_label_2
_geom_angle_atom_site_label_3
_geom_angle_site_symmetry_3
_geom_angle
C3 Sn1 C4 . 138.1(3)
C3 Sn1 O1 . 97.2(2)
C4 Sn1 O1 . 97.4(3)
C3 Sn1 Cl2 . 109.6(2)
C4 Sn1 Cl2 . 110.5(2)
O1 Sn1 Cl2 . 85.32(13)
C3 Sn1 O2 2_655 89.7(2)
C4 Sn1 O2 2_655 86.4(2)
O1 Sn1 O2 2_655 164.60(16)
Cl2 Sn1 O2 2_655 79.39(13)
C1 O1 Sn1 . 116.6(5)
C1 O2 Sn1 2_645 148.1(4)
O2 C1 O1 . 122.4(7)
O2 C1 C2 . 125.7(6)
O1 C1 C2 . 111.8(6)
C1 C2 Cl1 . 112.9(5)
C1 C2 H2A . 109.0
Cl1 C2 H2A . 109.0
C1 C2 H2B . 109.0
Cl1 C2 H2B . 109.0
H2A C2 H2B . 107.8
Sn1 C3 H3A . 109.5
Sn1 C3 H3B . 109.5
H3A C3 H3B . 109.5
Sn1 C3 H3C . 109.5
H3A C3 H3C . 109.5
H3B C3 H3C . 109.5
Sn1 C4 H4A . 109.5
Sn1 C4 H4B . 109.5
H4A C4 H4B . 109.5
Sn1 C4 H4C . 109.5
H4A C4 H4C . 109.5
H4B C4 H4C . 109.5

loop_
_geom_bond_atom_site_label_1
_geom_bond_atom_site_label_2
_geom_bond_site_symmetry_2
_geom_bond_distance
_geom_bond_publ_flag
Sn1 C3 . 2.089(6) y
Sn1 C4 . 2.100(7) y
Sn1 O1 . 2.152(4) y
Sn1 Cl2 . 2.352(2) y
Sn1 O2 2_655 2.493(5) y
Cl1 C2 . 1.757(6) ?
O1 C1 . 1.289(7) ?
O2 C1 . 1.221(8) ?
O2 Sn1 2_645 2.493(5) ?
C1 C2 . 1.498(10) ?
C2 H2A . 0.9700 ?
C2 H2B . 0.9700 ?
C3 H3A . 0.9600 ?
C3 H3B . 0.9600 ?
C3 H3C . 0.9600 ?
C4 H4A . 0.9600 ?
C4 H4B . 0.9600 ?
C4 H4C . 0.9600 ?
